data_7039756
loop_
_publ_author_name
'Orive, Joseba'
'Fern\'andez de Luis, Roberto'
'Fern\'andez, Jes\'us Rodr\'iguez'
'Lezama, Luis'
'Arriortua, Mar\'ia I'

_publ_section_title
;
 Ax(H3O)2-xMn5(HPO3)6 (A = Li, Na, K and NH4): open-framework
 manganese(ii) phosphites templated by mixed cationic species.
;
_journal_issue 30
_journal_name_full 'Dalton transactions (Cambridge, England : 2003)'
_journal_page_first 12188
_journal_page_last 12199
_journal_paper_doi 10.1039/c6dt01610c
_journal_volume 45
_journal_year 2016
_chemical_formula_sum 'H6 Mn5 O18 P6'
_chemical_formula_weight 754.57
_chemical_name_systematic
;
 ?
;
_space_group_IT_number 165
_symmetry_cell_setting hexagonal
_symmetry_space_group_name_Hall '-P 3 2"c'
_symmetry_space_group_name_H-M 'P -3 c 1'
_atom_sites_solution_hydrogens geom
_atom_sites_solution_primary direct
_atom_sites_solution_secondary difmap
_audit_creation_date 2015-06-10T13:26:46-00:00
_audit_creation_method 'WinGX routine CIF_UPDATE'
_audit_update_record
;
2016-03-21 deposited with the CCDC.
2016-07-01 downloaded from the CCDC.
;
_cell_angle_alpha 90
_cell_angle_beta 90
_cell_angle_gamma 120
_cell_formula_units_Z 2
_cell_length_a 10.37640(10)
_cell_length_b 10.37640(10)
_cell_length_c 9.40170(10)
_cell_measurement_reflns_used 3545
_cell_measurement_temperature 100(2)
_cell_measurement_theta_max 27.95
_cell_measurement_theta_min 2.259
_cell_volume 876.658(15)
_computing_cell_refinement
;
        CrysAlisPro, Agilent Technologies,
        Version 1.171.37.35 (release 13-08-2014 CrysAlis171 .NET)
        (compiled Aug 13 2014,18:06:01)
;
_computing_data_collection
;
        CrysAlisPro, Agilent Technologies,
        Version 1.171.37.35 (release 13-08-2014 CrysAlis171 .NET)
        (compiled Aug 13 2014,18:06:01)
;
_computing_data_reduction
;
        CrysAlisPro, Agilent Technologies,
        Version 1.171.37.35 (release 13-08-2014 CrysAlis171 .NET)
        (compiled Aug 13 2014,18:06:01)
;
_computing_structure_refinement 'SHELXL-97 (Sheldrick, 1997)'
_computing_structure_solution 'SHELXS-97 (Sheldrick, 1990)'
_diffrn_ambient_temperature 100(2)
_diffrn_detector 'CCD plate'
_diffrn_detector_area_resol_mean 16.2439
_diffrn_detector_type Eos
_diffrn_measured_fraction_theta_full 1
_diffrn_measured_fraction_theta_max 1
_diffrn_measurement_device 'four-circle diffractometer'
_diffrn_measurement_device_type 'SuperNova, Single source at offset, Eos'
_diffrn_measurement_method '\w scans'
_diffrn_orient_matrix_UB_11 -0.0712247
_diffrn_orient_matrix_UB_12 -0.0103609
_diffrn_orient_matrix_UB_13 0.0167364
_diffrn_orient_matrix_UB_21 -0.0013324
_diffrn_orient_matrix_UB_22 0.0324039
_diffrn_orient_matrix_UB_23 -0.0660294
_diffrn_orient_matrix_UB_31 -0.0339731
_diffrn_orient_matrix_UB_32 -0.0712111
_diffrn_orient_matrix_UB_33 -0.0324694
_diffrn_radiation_monochromator graphite
_diffrn_radiation_probe x-ray
_diffrn_radiation_type MoK\a
_diffrn_radiation_wavelength 0.71073
_diffrn_reflns_av_R_equivalents 0.0227
_diffrn_reflns_av_unetI/netI 0.0109
_diffrn_reflns_limit_h_max 12
_diffrn_reflns_limit_h_min -12
_diffrn_reflns_limit_k_max 11
_diffrn_reflns_limit_k_min -12
_diffrn_reflns_limit_l_max 11
_diffrn_reflns_limit_l_min -9
_diffrn_reflns_number 5399
_diffrn_reflns_theta_full 25.65
_diffrn_reflns_theta_max 25.65
_diffrn_reflns_theta_min 2.27
_diffrn_source 'SuperNova (Mo) X-ray Source'
_exptl_absorpt_coefficient_mu 4.14
_exptl_absorpt_correction_T_max 0.899
_exptl_absorpt_correction_T_min 0.774
_exptl_absorpt_correction_type analytical
_exptl_absorpt_process_details
;
        CrysAlisPro, Agilent Technologies,
        Version 1.171.37.35 (release 13-08-2014 CrysAlis171 .NET)
        (compiled Aug 13 2014,18:06:01)
Analytical numeric absorption correction using a multifaceted crystal
                        model based on expressions derived by R.C. Clark & J.S.
        (Clark, R. C. & Reid, J. S. (1995). Acta Cryst. A51, 887-897)
        Empirical absorption correction using spherical harmonics,
 implemented in SCALE3 ABSPACK scaling algorithm.
;
_exptl_crystal_colour colourless
_exptl_crystal_density_diffrn 2.859
_exptl_crystal_density_meas 3.041(5)
_exptl_crystal_density_method flotation
_exptl_crystal_description prism
_exptl_crystal_F_000 730
_exptl_crystal_recrystallization_method 'Hydrothermal synthesis'
_exptl_crystal_size_max 0.0995
_exptl_crystal_size_mid 0.0706
_exptl_crystal_size_min 0.0377
_platon_squeeze_details ' ?'
_refine_diff_density_max 3.257
_refine_diff_density_min -0.657
_refine_diff_density_rms 0.185
_refine_ls_extinction_method none
_refine_ls_goodness_of_fit_ref 1.156
_refine_ls_hydrogen_treatment refall
_refine_ls_matrix_type full
_refine_ls_number_parameters 49
_refine_ls_number_reflns 562
_refine_ls_number_restraints 0
_refine_ls_restrained_S_all 1.156
_refine_ls_R_factor_all 0.0508
_refine_ls_R_factor_gt 0.0502
_refine_ls_shift/su_max 0
_refine_ls_shift/su_mean 0
_refine_ls_structure_factor_coef Fsqd
_refine_ls_weighting_details 'calc w=1/[\s^2^(Fo^2^)+(0.0372P)^2^+17.4760P] where P=(Fo^2^+2Fc^2^)/3'
_refine_ls_weighting_scheme calc
_refine_ls_wR_factor_gt 0.1235
_refine_ls_wR_factor_ref 0.1238
_reflns_number_gt 552
_reflns_number_total 562
_reflns_threshold_expression >2sigma(I)
_cod_data_source_file c6dt01610c2.cif
_cod_data_source_block jli58_-3m1_corabs
_cod_depositor_comments 'Adding full bibliography for 7039756.cif.'
_cod_database_code 7039756

loop_
_symmetry_equiv_pos_as_xyz
'x, y, z'
'-y, x-y, z'
'-x+y, -x, z'
'y, x, -z+1/2'
'x-y, -y, -z+1/2'
'-x, -x+y, -z+1/2'
'-x, -y, -z'
'y, -x+y, -z'
'x-y, x, -z'
'-y, -x, z-1/2'
'-x+y, y, z-1/2'
'x, x-y, z-1/2'

loop_
_atom_site_label
_atom_site_type_symbol
_atom_site_fract_x
_atom_site_fract_y
_atom_site_fract_z
_atom_site_U_iso_or_equiv
_atom_site_adp_type
_atom_site_occupancy
_atom_site_symmetry_multiplicity
_atom_site_calc_flag
_atom_site_refinement_flags
Mn1 Mn 0.37918(16) 0.37918(16) 0.75 0.0174(4) Uani 1 2 d S
Mn2 Mn 0.3333 0.6667 0.66508(17) 0.0104(4) Uani 1 3 d S
P1 P 0.5893(2) 0.7011(2) 0.91290(16) 0.0136(5) Uani 1 1 d .
O1 O 0.4587(6) 0.6076(6) 0.8135(5) 0.0164(10) Uani 1 1 d .
O2 O 0.1718(6) 0.3113(6) 0.8567(5) 0.0275(13) Uani 1 1 d .
O3 O 0.3065(5) 0.4638(5) 0.5666(4) 0.0153(10) Uani 1 1 d .
H1 H 0.666(8) 0.638(8) 0.911(7) 0.009(18) Uiso 1 1 d .

loop_
_atom_site_aniso_label
_atom_site_aniso_U_11
_atom_site_aniso_U_22
_atom_site_aniso_U_33
_atom_site_aniso_U_23
_atom_site_aniso_U_13
_atom_site_aniso_U_12
Mn1 0.0258(7) 0.0258(7) 0.0088(7) 0.0009(3) -0.0009(3) 0.0191(7)
Mn2 0.0119(6) 0.0119(6) 0.0072(8) 0 0 0.0060(3)
P1 0.0181(9) 0.0220(10) 0.0060(8) -0.0013(7) -0.0003(6) 0.0141(8)
O1 0.024(3) 0.023(3) 0.010(2) -0.0005(19) -0.0022(19) 0.018(2)
O2 0.032(3) 0.027(3) 0.022(3) -0.002(2) 0.006(2) 0.013(3)
O3 0.021(3) 0.020(3) 0.008(2) -0.0001(19) 0.0008(19) 0.013(2)

loop_
_atom_type_symbol
_atom_type_description
_atom_type_scat_dispersion_real
_atom_type_scat_dispersion_imag
_atom_type_scat_source
H H 0 0 'International Tables Vol C Tables 4.2.6.8 and 6.1.1.4'
O O 0.0106 0.006 'International Tables Vol C Tables 4.2.6.8 and 6.1.1.4'
P P 0.1023 0.0942 'International Tables Vol C Tables 4.2.6.8 and 6.1.1.4'
Mn Mn 0.3368 0.7283 'International Tables Vol C Tables 4.2.6.8 and 6.1.1.4'

loop_
_exptl_crystal_face_index_h
_exptl_crystal_face_index_k
_exptl_crystal_face_index_l
_exptl_crystal_face_perp_dist
0 5 -12 0.0394
-8 12 7 0.0269
0 -5 12 0.0312
-11 -1 -5 0.0246
-9 -5 -2 0.0313
-14 5 3 0.0164
-15 8 -2 0.0131
-1 -7 -10 0.0579
0 13 0 0.0345
14 -4 -4 0.0197
1 -13 -4 0.0566
15 -7 0 0.0229
-1 6 12 0.0364
-13 1 1 0.0155
-8 -6 4 0.0364
14 -11 1 0.0405
-13 1 -2 0.0161
-14 10 -1 0.0183

loop_
_geom_angle_atom_site_label_1
_geom_angle_atom_site_label_2
_geom_angle_atom_site_label_3
_geom_angle
_geom_angle_site_symmetry_1
_geom_angle_site_symmetry_3
O2 Mn1 O2 96.7(3) . 4_556
O2 Mn1 O1 90.0(2) . .
O2 Mn1 O1 168.10(19) 4_556 .
O2 Mn1 O1 168.10(19) . 4_556
O2 Mn1 O1 90.0(2) 4_556 4_556
O1 Mn1 O1 85.1(3) . 4_556
O2 Mn1 O3 91.57(19) . 4_556
O2 Mn1 O3 90.5(2) 4_556 4_556
O1 Mn1 O3 99.08(17) . 4_556
O1 Mn1 O3 78.54(17) 4_556 4_556
O2 Mn1 O3 90.5(2) . .
O2 Mn1 O3 91.57(19) 4_556 .
O1 Mn1 O3 78.54(17) . .
O1 Mn1 O3 99.08(17) 4_556 .
O3 Mn1 O3 176.8(3) 4_556 .
O3 Mn2 O3 103.36(14) 3_565 2_665
O3 Mn2 O3 103.36(14) 3_565 .
O3 Mn2 O3 103.36(14) 2_665 .
O3 Mn2 O1 162.71(18) 3_565 .
O3 Mn2 O1 92.57(18) 2_665 .
O3 Mn2 O1 78.96(17) . .
O3 Mn2 O1 92.57(18) 3_565 2_665
O3 Mn2 O1 78.96(17) 2_665 2_665
O3 Mn2 O1 162.71(18) . 2_665
O1 Mn2 O1 83.84(18) . 2_665
O3 Mn2 O1 78.96(17) 3_565 3_565
O3 Mn2 O1 162.71(18) 2_665 3_565
O3 Mn2 O1 92.57(18) . 3_565
O1 Mn2 O1 83.84(18) . 3_565
O1 Mn2 O1 83.84(18) 2_665 3_565
O1 P1 O3 111.2(3) . 10_666
O1 P1 O2 112.1(3) . 2_665
O3 P1 O2 114.1(3) 10_666 2_665
O1 P1 H1 105(3) . .
O3 P1 H1 107(3) 10_666 .
O2 P1 H1 107(3) 2_665 .
P1 O1 Mn1 126.4(3) . .
P1 O1 Mn2 132.3(3) . .
Mn1 O1 Mn2 100.09(19) . .
P1 O2 Mn1 127.9(3) 3_565 .
P1 O3 Mn2 134.7(3) 10_665 .
P1 O3 Mn1 123.6(3) 10_665 .
Mn2 O3 Mn1 98.42(18) . .

loop_
_geom_bond_atom_site_label_1
_geom_bond_atom_site_label_2
_geom_bond_distance
_geom_bond_site_symmetry_2
Mn1 O2 2.149(6) .
Mn1 O2 2.149(6) 4_556
Mn1 O1 2.168(5) .
Mn1 O1 2.168(5) 4_556
Mn1 O3 2.230(4) 4_556
Mn1 O3 2.230(4) .
Mn2 O3 2.186(5) 3_565
Mn2 O3 2.186(5) 2_665
Mn2 O3 2.186(5) .
Mn2 O1 2.194(5) .
Mn2 O1 2.194(5) 2_665
Mn2 O1 2.194(5) 3_565
P1 O1 1.528(5) .
P1 O3 1.535(4) 10_666
P1 O2 1.540(6) 2_665
P1 H1 1.26(7) .
O2 P1 1.540(6) 3_565
O3 P1 1.535(4) 10_665

loop_
_geom_torsion_atom_site_label_1
_geom_torsion_atom_site_label_2
_geom_torsion_atom_site_label_3
_geom_torsion_atom_site_label_4
_geom_torsion
_geom_torsion_site_symmetry_1
_geom_torsion_site_symmetry_4
O3 P1 O1 Mn1 -94.5(4) 10_666 .
O2 P1 O1 Mn1 136.5(3) 2_665 .
O3 P1 O1 Mn2 100.2(4) 10_666 .
O2 P1 O1 Mn2 -28.9(5) 2_665 .
O2 Mn1 O1 P1 115.6(4) . .
O2 Mn1 O1 P1 -119.6(9) 4_556 .
O1 Mn1 O1 P1 -53.6(3) 4_556 .
O3 Mn1 O1 P1 24.0(4) 4_556 .
O3 Mn1 O1 P1 -153.9(4) . .
O2 Mn1 O1 Mn2 -75.4(2) . .
O2 Mn1 O1 Mn2 49.5(11) 4_556 .
O1 Mn1 O1 Mn2 115.5(2) 4_556 .
O3 Mn1 O1 Mn2 -167.00(18) 4_556 .
O3 Mn1 O1 Mn2 15.13(18) . .
O3 Mn2 O1 P1 -107.9(6) 3_565 .
O3 Mn2 O1 P1 49.5(4) 2_665 .
O3 Mn2 O1 P1 152.6(4) . .
O1 Mn2 O1 P1 -29.1(4) 2_665 .
O1 Mn2 O1 P1 -113.5(3) 3_565 .
O3 Mn2 O1 Mn1 84.1(6) 3_565 .
O3 Mn2 O1 Mn1 -118.5(2) 2_665 .
O3 Mn2 O1 Mn1 -15.42(18) . .
O1 Mn2 O1 Mn1 162.9(2) 2_665 .
O1 Mn2 O1 Mn1 78.4(3) 3_565 .
O2 Mn1 O2 P1 -156.6(5) 4_556 3_565
O1 Mn1 O2 P1 13.6(4) . 3_565
O1 Mn1 O2 P1 79.1(11) 4_556 3_565
O3 Mn1 O2 P1 112.7(4) 4_556 3_565
O3 Mn1 O2 P1 -65.0(4) . 3_565
O3 Mn2 O3 P1 53.5(4) 3_565 10_665
O3 Mn2 O3 P1 -54.0(4) 2_665 10_665
O1 Mn2 O3 P1 -144.0(4) . 10_665
O1 Mn2 O3 P1 -149.8(5) 2_665 10_665
O1 Mn2 O3 P1 132.8(4) 3_565 10_665
O3 Mn2 O3 Mn1 -147.6(2) 3_565 .
O3 Mn2 O3 Mn1 104.9(3) 2_665 .
O1 Mn2 O3 Mn1 14.91(18) . .
O1 Mn2 O3 Mn1 9.2(7) 2_665 .
O1 Mn2 O3 Mn1 -68.30(19) 3_565 .
O2 Mn1 O3 P1 -123.0(3) . 10_665
O2 Mn1 O3 P1 -26.3(4) 4_556 10_665
O1 Mn1 O3 P1 147.0(4) . 10_665
O1 Mn1 O3 P1 64.0(4) 4_556 10_665
O3 Mn1 O3 P1 105.3(3) 4_556 10_665
O2 Mn1 O3 Mn2 74.8(2) . .
O2 Mn1 O3 Mn2 171.6(2) 4_556 .
O1 Mn1 O3 Mn2 -15.11(18) . .
O1 Mn1 O3 Mn2 -98.14(19) 4_556 .
O3 Mn1 O3 Mn2 -56.81(14) 4_556 .

loop_
_platon_squeeze_void_nr
_platon_squeeze_void_average_x
_platon_squeeze_void_average_y
_platon_squeeze_void_average_z
_platon_squeeze_void_volume
_platon_squeeze_void_count_electrons
_platon_squeeze_void_content
1 0.000 0.000 -0.043 55 39 'Li+ and H3O+ cations'
